data_2215284
loop_
_publ_author_name
'Jing Li'
'Da-Peng Dong'
'Cui-Ying Huang'
'Zhen-Gang Sun'
'Yan-Yu Zhu'

_publ_section_title
;
 <i>catena</i>-Poly[[diaquanickel(II)]-\m-2-hydroxyphosphonatoacetato]
;
_journal_coeditor_code WK2072
_journal_issue 9
_journal_name_full 'Acta Crystallographica Section E'
_journal_page_first m2348
_journal_page_last m2349
_journal_paper_doi 10.1107/S160053680703869X
_journal_volume 63
_journal_year 2007
_chemical_formula_iupac '[Ni (C2 H3 O6 P) (H2 O)2]'
_chemical_formula_moiety 'C2 H7 Ni O8 P'
_chemical_formula_sum 'C2 H7 Ni O8 P'
_chemical_formula_weight 248.76
_chemical_name_systematic
;
catena-poly[[diaquanickel(II)]-\m-2-hydroxyphosphonatoacetato]
;
_space_group_IT_number 61
_symmetry_cell_setting orthorhombic
_symmetry_space_group_name_Hall '-P 2ac 2ab'
_symmetry_space_group_name_H-M 'P b c a'
_atom_sites_solution_hydrogens geom
_atom_sites_solution_primary direct
_atom_sites_solution_secondary difmap
_audit_creation_method SHELXL97
_cell_angle_alpha 90.00
_cell_angle_beta 90.00
_cell_angle_gamma 90.00
_cell_formula_units_Z 8
_cell_length_a 8.6776(9)
_cell_length_b 9.7953(10)
_cell_length_c 16.7592(16)
_cell_measurement_reflns_used 2474
_cell_measurement_temperature 295(2)
_cell_measurement_theta_max 28.17
_cell_measurement_theta_min 2.43
_cell_volume 1424.5(2)
_computing_cell_refinement 'SAINT (Bruker, 2005)'
_computing_data_collection 'APEX2 (Bruker, 2005)'
_computing_data_reduction SAINT
_computing_molecular_graphics 'SHELXTL (Sheldrick, 1997b)'
_computing_publication_material SHELXTL
_computing_structure_refinement 'SHELXL97 (Sheldrick, 1997a)'
_computing_structure_solution 'SHELXS97 (Sheldrick, 1997a)'
_diffrn_ambient_temperature 295(2)
_diffrn_measured_fraction_theta_full 0.999
_diffrn_measured_fraction_theta_max 0.999
_diffrn_measurement_device_type 'Bruker APEXII CCD'
_diffrn_measurement_method \w
_diffrn_radiation_monochromator graphite
_diffrn_radiation_source 'fine-focus sealed tube'
_diffrn_radiation_type MoK\a
_diffrn_radiation_wavelength 0.71073
_diffrn_reflns_av_R_equivalents 0.0301
_diffrn_reflns_av_sigmaI/netI 0.0226
_diffrn_reflns_limit_h_max 10
_diffrn_reflns_limit_h_min -10
_diffrn_reflns_limit_k_max 12
_diffrn_reflns_limit_k_min -11
_diffrn_reflns_limit_l_max 20
_diffrn_reflns_limit_l_min -12
_diffrn_reflns_number 7058
_diffrn_reflns_theta_full 26.00
_diffrn_reflns_theta_max 26.00
_diffrn_reflns_theta_min 3.36
_diffrn_standards_decay_% 0
_exptl_absorpt_coefficient_mu 2.958
_exptl_absorpt_correction_T_max 0.8197
_exptl_absorpt_correction_T_min 0.5892
_exptl_absorpt_correction_type multi-scan
_exptl_absorpt_process_details '(SADABS; Sheldrick, 2003)'
_exptl_crystal_colour green
_exptl_crystal_density_diffrn 2.320
_exptl_crystal_density_method 'not measured'
_exptl_crystal_description block
_exptl_crystal_F_000 1008
_exptl_crystal_size_max 0.20
_exptl_crystal_size_mid 0.09
_exptl_crystal_size_min 0.07
_refine_diff_density_max 0.411
_refine_diff_density_min -0.483
_refine_ls_extinction_method none
_refine_ls_goodness_of_fit_ref 1.048
_refine_ls_hydrogen_treatment mixed
_refine_ls_matrix_type full
_refine_ls_number_parameters 121
_refine_ls_number_reflns 1398
_refine_ls_number_restraints 4
_refine_ls_restrained_S_all 1.046
_refine_ls_R_factor_all 0.0308
_refine_ls_R_factor_gt 0.0252
_refine_ls_shift/su_max 0.000
_refine_ls_shift/su_mean 0.000
_refine_ls_structure_factor_coef Fsqd
_refine_ls_weighting_details 'calc w = 1/[\s^2^(Fo^2^)+(0.0411P)^2^+1.2128P] where P=(Fo^2^+2Fc^2^)/3'
_refine_ls_weighting_scheme calc
_refine_ls_wR_factor_gt 0.0643
_refine_ls_wR_factor_ref 0.0679
_reflns_number_gt 1204
_reflns_number_total 1398
_reflns_threshold_expression I>2\s(I)
_cod_data_source_file wk2072.cif
_cod_data_source_block I
_cod_database_code 2215284
_cod_database_fobs_code 2215284

loop_
_symmetry_equiv_pos_as_xyz
'x, y, z'
'-x+1/2, -y, z+1/2'
'-x, y+1/2, -z+1/2'
'x+1/2, -y+1/2, -z'
'-x, -y, -z'
'x-1/2, y, -z-1/2'
'x, -y-1/2, z-1/2'
'-x-1/2, y-1/2, z'

loop_
_atom_site_type_symbol
_atom_site_label
_atom_site_fract_x
_atom_site_fract_y
_atom_site_fract_z
_atom_site_U_iso_or_equiv
_atom_site_adp_type
_atom_site_calc_flag
_atom_site_refinement_flags
_atom_site_occupancy
Ni Ni1 1.12817(4) -0.00201(3) 0.134842(19) 0.01264(13) Uani d . 1
P P1 0.79917(7) 0.13589(7) 0.13742(4) 0.01399(17) Uani d . 1
O O1 0.7275(2) 0.27285(19) 0.12260(11) 0.0205(4) Uani d . 1
O O2 0.9474(2) 0.10843(19) 0.09274(10) 0.0190(4) Uani d . 1
O O3 0.6732(2) 0.0253(2) 0.11674(12) 0.0227(4) Uani d . 1
H H3A 0.7113 -0.0511 0.1198 0.034 Uiso calc R 1
O O4 0.7059(2) 0.14671(17) 0.28985(10) 0.0165(4) Uani d . 1
H H4A 0.7019 0.2294 0.2973 0.025 Uiso calc R 1
O O5 0.81452(19) -0.09508(17) 0.31593(10) 0.0149(4) Uani d . 1
O O6 1.00059(19) -0.08174(17) 0.22600(11) 0.0152(4) Uani d . 1
O O7 1.2642(3) 0.0773(2) 0.04608(12) 0.0287(5) Uani d D 1
H H7A 1.316(3) 0.150(2) 0.053(2) 0.034 Uiso d D 1
H H7B 1.294(4) 0.037(3) 0.0042(13) 0.034 Uiso d D 1
O O8 1.0632(2) -0.17173(19) 0.06738(11) 0.0180(4) Uani d D 1
H H8A 1.044(3) -0.154(3) 0.0186(8) 0.022 Uiso d D 1
H H8B 0.9736(17) -0.194(3) 0.0817(17) 0.022 Uiso d D 1
C C1 0.8399(3) 0.1148(3) 0.24425(15) 0.0131(5) Uani d . 1
H H1A 0.9228 0.1776 0.2594 0.016 Uiso calc R 1
C C2 0.8903(3) -0.0304(3) 0.26311(15) 0.0134(5) Uani d . 1

loop_
_atom_site_aniso_label
_atom_site_aniso_U_11
_atom_site_aniso_U_22
_atom_site_aniso_U_33
_atom_site_aniso_U_12
_atom_site_aniso_U_13
_atom_site_aniso_U_23
Ni1 0.0133(2) 0.0128(2) 0.0118(2) 0.00033(12) -0.00064(12) 0.00038(12)
P1 0.0154(3) 0.0132(3) 0.0134(3) 0.0021(3) 0.0003(3) 0.0013(2)
O1 0.0215(10) 0.0165(10) 0.0235(10) 0.0046(8) -0.0004(8) 0.0036(8)
O2 0.0180(9) 0.0251(10) 0.0137(10) 0.0071(8) 0.0018(8) 0.0035(8)
O3 0.0240(10) 0.0189(10) 0.0251(11) -0.0024(8) -0.0054(9) 0.0021(8)
O4 0.0216(9) 0.0090(9) 0.0190(10) 0.0020(7) 0.0069(8) 0.0007(7)
O5 0.0166(9) 0.0117(9) 0.0166(9) -0.0003(7) 0.0032(7) 0.0021(7)
O6 0.0146(9) 0.0136(9) 0.0173(10) 0.0015(7) 0.0032(7) 0.0011(7)
O7 0.0370(12) 0.0299(12) 0.0192(11) -0.0115(10) 0.0092(10) -0.0022(9)
O8 0.0183(9) 0.0212(10) 0.0144(9) -0.0011(8) -0.0011(8) -0.0011(8)
C1 0.0140(12) 0.0133(13) 0.0122(13) 0.0007(10) 0.0032(10) 0.0005(9)
C2 0.0129(12) 0.0152(13) 0.0120(13) -0.0019(10) -0.0037(10) -0.0017(10)

loop_
_atom_type_symbol
_atom_type_description
_atom_type_scat_dispersion_real
_atom_type_scat_dispersion_imag
_atom_type_scat_source
C C 0.0033 0.0016 'International Tables Vol C Tables 4.2.6.8 and 6.1.1.4'
H H 0.0000 0.0000 'International Tables Vol C Tables 4.2.6.8 and 6.1.1.4'
O O 0.0106 0.0060 'International Tables Vol C Tables 4.2.6.8 and 6.1.1.4'
P P 0.1023 0.0942 'International Tables Vol C Tables 4.2.6.8 and 6.1.1.4'
Ni Ni 0.3393 1.1124 'International Tables Vol C Tables 4.2.6.8 and 6.1.1.4'

loop_
_geom_angle_atom_site_label_1
_geom_angle_atom_site_label_2
_geom_angle_atom_site_label_3
_geom_angle_site_symmetry_1
_geom_angle_site_symmetry_3
_geom_angle
_geom_angle_publ_flag
O5 Ni1 O2 6_656 . 173.98(7) y
O5 Ni1 O6 6_656 . 87.48(7) y
O2 Ni1 O6 . . 92.57(7) y
O5 Ni1 O4 6_656 6_656 78.82(7) y
O2 Ni1 O4 . 6_656 95.17(7) y
O6 Ni1 O4 . 6_656 89.40(7) y
O5 Ni1 O7 6_656 . 90.37(8) y
O2 Ni1 O7 . . 89.47(8) y
O6 Ni1 O7 . . 177.68(8) y
O4 Ni1 O7 6_656 . 89.31(8) y
O5 Ni1 O8 6_656 . 94.45(7) y
O2 Ni1 O8 . . 91.56(7) y
O6 Ni1 O8 . . 87.37(7) y
O4 Ni1 O8 6_656 . 172.66(7) y
O7 Ni1 O8 . . 93.68(8) y
O1 P1 O2 . . 115.47(11) ?
O1 P1 O3 . . 106.88(11) ?
O2 P1 O3 . . 111.01(11) ?
O1 P1 C1 . . 110.00(11) ?
O2 P1 C1 . . 107.41(11) ?
O3 P1 C1 . . 105.67(11) ?
P1 O2 Ni1 . . 125.40(10) ?
P1 O3 H3A . . 109.5 ?
C1 O4 Ni1 . 6_556 116.37(14) ?
C1 O4 H4A . . 109.5 ?
Ni1 O4 H4A 6_556 . 126.6 ?
C2 O5 Ni1 . 6_556 118.09(16) ?
C2 O6 Ni1 . . 129.43(17) ?
Ni1 O7 H7A . . 121(2) ?
Ni1 O7 H7B . . 127(2) ?
H7A O7 H7B . . 111(3) ?
Ni1 O8 H8A . . 114(2) ?
Ni1 O8 H8B . . 108(2) ?
H8A O8 H8B . . 99(3) ?
O4 C1 C2 . . 109.16(19) ?
O4 C1 P1 . . 109.94(16) ?
C2 C1 P1 . . 111.29(17) ?
O4 C1 H1A . . 108.8 ?
C2 C1 H1A . . 108.8 ?
P1 C1 H1A . . 108.8 ?
O6 C2 O5 . . 122.9(2) ?
O6 C2 C1 . . 119.6(2) ?
O5 C2 C1 . . 117.5(2) ?

loop_
_geom_bond_atom_site_label_1
_geom_bond_atom_site_label_2
_geom_bond_site_symmetry_2
_geom_bond_distance
_geom_bond_publ_flag
Ni1 O5 6_656 2.0314(17) y
Ni1 O2 . 2.0322(18) y
Ni1 O6 . 2.0419(17) y
Ni1 O4 6_656 2.0422(17) y
Ni1 O7 . 2.052(2) y
Ni1 O8 . 2.0881(19) y
P1 O1 . 1.4996(19) y
P1 O2 . 1.5123(19) y
P1 O3 . 1.578(2) y
P1 C1 . 1.837(3) y
O3 H3A . 0.8200 ?
O4 C1 . 1.426(3) y
O4 Ni1 6_556 2.0422(17) ?
O4 H4A . 0.8200 ?
O5 C2 . 1.271(3) y
O5 Ni1 6_556 2.0314(17) ?
O6 C2 . 1.247(3) y
O7 H7A . 0.852(10) ?
O7 H7B . 0.846(10) ?
O8 H8A . 0.850(10) ?
O8 H8B . 0.843(10) ?
C1 C2 . 1.521(3) y
C1 H1A . 0.9800 ?

loop_
_geom_hbond_atom_site_label_D
_geom_hbond_atom_site_label_H
_geom_hbond_atom_site_label_A
_geom_hbond_site_symmetry_A
_geom_hbond_distance_DH
_geom_hbond_distance_HA
_geom_hbond_distance_DA
_geom_hbond_angle_DHA
O3 H3A O1 8_755 0.82 1.80 2.621(3) 173.0
O8 H8B O1 8_755 0.843(10) 1.902(11) 2.741(3) 173(3)
O4 H4A O5 8_765 0.82 1.75 2.573(2) 177.3
O7 H7A O8 8_865 0.852(10) 2.049(11) 2.901(3) 178(3)
O7 H7B O3 5_755 0.846(10) 2.135(14) 2.958(3) 164(3)
O8 H8A O2 5_755 0.850(10) 1.921(12) 2.756(3) 167(3)
